data_7241250
loop_
_publ_author_name
'Tay, Hui Min'
'Hua, Carol'

_publ_section_title
;
 Co(II) coordination polymers constructed from a bent chiral linker:
 influencing framework topology using co-ligands
;
_journal_name_full CrystEngComm
_journal_paper_doi 10.1039/D0CE01172J
_journal_year 2020
_chemical_absolute_configuration rmad
_chemical_formula_moiety 'C64 H56 Co2 N8 O12'
_chemical_formula_sum 'C64 H56 Co2 N8 O12'
_chemical_formula_weight 1247.02
_space_group_crystal_system triclinic
_space_group_IT_number 1
_space_group_name_Hall 'P 1'
_space_group_name_H-M_alt 'P 1'
_atom_sites_solution_hydrogens mixed
_atom_sites_solution_primary dual
_audit_creation_date 2020-08-10
_audit_creation_method
;
Olex2 1.3
(compiled 2020.02.04 svn.rd84adfe8 for OlexSys, GUI svn.r6032)
;
_audit_update_record
;
2020-08-10 deposited with the CCDC.	2020-09-14 downloaded from the CCDC.
;
_cell_angle_alpha 90.56(3)
_cell_angle_beta 91.12(3)
_cell_angle_gamma 108.32(3)
_cell_formula_units_Z 1
_cell_length_a 9.1300(18)
_cell_length_b 10.290(2)
_cell_length_c 17.500(4)
_cell_measurement_reflns_used 17492
_cell_measurement_temperature 100(2)
_cell_measurement_theta_max 31.782
_cell_measurement_theta_min 1.164
_cell_volume 1560.2(6)
_computing_cell_refinement 'XDS (Kabsch, 1993)'
_computing_data_collection 'BluIce (McPhillips, 2002)'
_computing_data_reduction 'XDS (Kabsch, 1993)'
_computing_molecular_graphics 'Olex2 1.3 (Dolomanov et al., 2009)'
_computing_publication_material 'Olex2 1.3 (Dolomanov et al., 2009)'
_computing_structure_refinement 'XL  (Sheldrick, 2008)'
_computing_structure_solution 'SHELXT 2018/2 (Sheldrick, 2018)'
_diffrn_ambient_temperature 100(2)
_diffrn_measured_fraction_theta_full 1.000
_diffrn_measured_fraction_theta_max 0.872
_diffrn_measurement_device_type 'ADSC Quantum 210r'
_diffrn_measurement_method '\w scans'
_diffrn_radiation_monochromator 'Silicon Double Crystal'
_diffrn_radiation_type Synchrotron
_diffrn_radiation_wavelength 0.71073
_diffrn_reflns_av_R_equivalents 0.0661
_diffrn_reflns_av_unetI/netI 0.0682
_diffrn_reflns_Laue_measured_fraction_full 1.000
_diffrn_reflns_Laue_measured_fraction_max 0.872
_diffrn_reflns_limit_h_max 13
_diffrn_reflns_limit_h_min -13
_diffrn_reflns_limit_k_max 15
_diffrn_reflns_limit_k_min -15
_diffrn_reflns_limit_l_max 25
_diffrn_reflns_limit_l_min -25
_diffrn_reflns_number 58460
_diffrn_reflns_point_group_measured_fraction_full 1.000
_diffrn_reflns_point_group_measured_fraction_max 0.872
_diffrn_reflns_theta_full 25.242
_diffrn_reflns_theta_max 31.782
_diffrn_reflns_theta_min 1.164
_diffrn_source 'MX1 Beamline Australian Synchrotron'
_diffrn_standards_number 0
_exptl_absorpt_coefficient_mu 0.598
_exptl_absorpt_correction_type none
_exptl_crystal_colour pink
_exptl_crystal_density_diffrn 1.327
_exptl_crystal_description block
_exptl_crystal_F_000 646
_exptl_crystal_size_max 0.01
_exptl_crystal_size_mid 0.008
_exptl_crystal_size_min 0.006
_refine_diff_density_max 0.393
_refine_diff_density_min -1.629
_refine_diff_density_rms 0.092
_refine_ls_abs_structure_details
;
 Refined as an inversion twin.
;
_refine_ls_abs_structure_Flack 0.023(19)
_refine_ls_extinction_method none
_refine_ls_goodness_of_fit_ref 1.024
_refine_ls_hydrogen_treatment constr
_refine_ls_matrix_type full
_refine_ls_number_parameters 783
_refine_ls_number_reflns 17492
_refine_ls_number_restraints 3
_refine_ls_restrained_S_all 1.024
_refine_ls_R_factor_all 0.1136
_refine_ls_R_factor_gt 0.0664
_refine_ls_shift/su_max 0.002
_refine_ls_shift/su_mean 0.001
_refine_ls_structure_factor_coef Fsqd
_refine_ls_weighting_details 'w=1/[\s^2^(Fo^2^)+(0.1081P)^2^] where P=(Fo^2^+2Fc^2^)/3'
_refine_ls_weighting_scheme calc
_refine_ls_wR_factor_gt 0.1598
_refine_ls_wR_factor_ref 0.1841
_reflns_Friedel_coverage 1.000
_reflns_Friedel_fraction_full 1.000
_reflns_Friedel_fraction_max 0.872
_reflns_number_gt 11079
_reflns_number_total 17492
_reflns_threshold_expression 'I > 2\s(I)'
_cod_data_source_file d0ce01172j2.cif
_cod_data_source_block compound_1
_cod_database_code 7241250
_shelx_shelxl_version_number 2018/3
_shelx_space_group_comment
;
The symmetry employed for this shelxl refinement is uniquely defined
by the following loop, which should always be used as a source of
symmetry information in preference to the above space-group names.
They are only intended as comments.
;
_olex2_refinement_description
;
1. Twinned data refinement
 Scales: 0.977(19)
 0.023(19)
2. Fixed Uiso
 At 1.2 times of:
  All C(H) groups, All C(H,H) groups, All N(H) groups
3. Uiso/Uaniso restraints and constraints
Uanis(C27) = Uanis(C26) = Uanis(C31)
Uanis(C28) = Uanis(C25) = Uanis(C27) = Uanis(C26) = Uanis(C31) = Uanis(C32) =
Uanis(O4) = Uanis(O5)
Uanis(C27) = Uanis(C30)
4. Others
 Sof(O4)=Sof(C25)=Sof(C32)=Sof(C28)=Sof(H28)=Sof(C29)=Sof(H29)=Sof(N9)=
 Sof(H9A)=1-FVAR(1)
 Sof(N8)=Sof(H8A)=Sof(O5)=Sof(C27)=Sof(H27)=Sof(C26)=Sof(C31)=Sof(C30)=
 Sof(H30)=FVAR(1)
5.a Riding coordinates:
 N8(H8A)
5.b Ternary CH refined with riding coordinates:
 C43(H43), C57(H57), C62(H62), C33(H33)
5.c Secondary CH2 refined with riding coordinates:
 C59(H59A,H59B), C61(H61A,H61B), C37(H37A,H37B), C35(H35A,H35B), C34(H34A,
 H34B), C36(H36A,H36B), C60(H60A,H60B), C58(H58A,H58B)
5.d Aromatic/amide H refined with riding coordinates:
 N6(H6), C11(H11), C14(H14), C7(H7), N7(H7A), N5(H5), C12(H12), C17(H17),
 C8(H8), C10(H10), C4(H4), C18(H18), C23(H23), C42(H42), C54(H54), C24(H24),
 C1(H1), C55(H55), C20(H20), C69(H69), C9(H9), C46(H46), C51(H51), C19(H19),
 C45(H45), C15(H15), C5(H5A), C66(H66), C41(H41), C2(H2), C68(H68), C65(H65),
 C52(H52), C28(H28), C29(H29), C27(H27), C30(H30), N9(H9A)
;
_olex2_submission_special_instructions 'No special instructions were received'

loop_
_space_group_symop_operation_xyz
'x, y, z'

loop_
_atom_site_label
_atom_site_type_symbol
_atom_site_fract_x
_atom_site_fract_y
_atom_site_fract_z
_atom_site_U_iso_or_equiv
_atom_site_adp_type
_atom_site_occupancy
_atom_site_site_symmetry_order
_atom_site_calc_flag
_atom_site_refinement_flags_posn
_atom_site_refinement_flags_adp
_atom_site_refinement_flags_occupancy
_atom_site_disorder_assembly
_atom_site_disorder_group
Co01 Co 0.40140(8) 0.58265(6) 0.48255(4) 0.0379(2) Uani 1 1 d . . . . .
Co02 Co 0.60062(8) 0.37903(7) 0.60024(5) 0.0384(2) Uani 1 1 d . . . . .
O7 O 0.4781(5) 0.4730(4) 0.6578(3) 0.0450(10) Uani 1 1 d . . . . .
O13 O 0.2797(6) -0.2750(5) 0.4391(3) 0.0459(11) Uani 1 1 d . . . . .
O6 O 0.3700(6) 0.6101(5) 0.5953(3) 0.0439(11) Uani 1 1 d . . . . .
O12 O 0.3811(5) -0.3919(5) 0.3621(3) 0.0450(10) Uani 1 1 d . . . . .
O9 O 0.6580(6) 0.3124(5) 0.4961(3) 0.0482(12) Uani 1 1 d . . . . .
O8 O 0.5381(5) 0.4608(5) 0.4705(3) 0.0472(11) Uani 1 1 d . . . . .
O10 O 0.7144(8) 0.1532(7) 0.1161(3) 0.0707(16) Uani 1 1 d . . . . .
N1 N 1.3957(7) 1.1977(5) 0.5985(4) 0.0400(13) Uani 1 1 d . . . . .
O2 O -0.3115(6) 1.2631(5) 0.6641(3) 0.0456(11) Uani 1 1 d . . . . .
O11 O 0.2297(8) 0.1448(8) 0.1295(3) 0.0763(19) Uani 1 1 d . . . . .
C21 C 0.4072(8) 0.5597(6) 0.6547(4) 0.0383(14) Uani 1 1 d . . . . .
O3 O -0.1989(7) 0.7139(5) 0.8607(3) 0.0601(13) Uani 1 1 d . . . . .
N4 N -0.3955(7) -0.2369(6) 0.4845(3) 0.0400(13) Uani 1 1 d . . . . .
N6 N 0.5729(8) 0.2867(7) 0.0765(3) 0.0554(15) Uani 1 1 d . . . . .
H6 H 0.5423 0.3555 0.0875 0.066 Uiso 1 1 calc R U . . .
N3 N 0.2067(7) 0.4025(6) 0.4776(3) 0.0403(13) Uani 1 1 d . . . . .
N2 N 0.7873(7) 0.5657(6) 0.6032(3) 0.0405(13) Uani 1 1 d . . . . .
C3 C -0.0353(8) 0.1500(7) 0.4769(4) 0.0371(15) Uani 1 1 d . . . . .
C11 C 0.8828(9) 0.6058(8) 0.5440(4) 0.0453(16) Uani 1 1 d . . . . .
H11 H 0.8665 0.5482 0.5012 0.054 Uiso 1 1 calc R U . . .
C14 C 0.9309(8) 0.7783(7) 0.6663(4) 0.0432(17) Uani 1 1 d . . . . .
H14 H 0.9438 0.8356 0.7090 0.052 Uiso 1 1 calc R U . . .
C50 C 0.6133(8) 0.3446(7) 0.3650(4) 0.0448(16) Uani 1 1 d . . . . .
C7 C -0.1882(8) -0.0788(7) 0.4184(4) 0.0458(17) Uani 1 1 d . . . . .
H7 H -0.1282 -0.0601 0.3751 0.055 Uiso 1 1 calc R U . . .
C70 C 0.3196(8) -0.2975(7) 0.3731(4) 0.0426(14) Uani 1 1 d . . . . .
N7 N -0.1125(8) 0.8595(6) 0.9631(3) 0.0557(15) Uani 1 1 d . . . . .
H7A H -0.0709 0.9432 0.9779 0.067 Uiso 1 1 calc R U . . .
C67 C 0.3062(8) -0.2096(7) 0.3071(3) 0.0453(14) Uani 1 1 d . . . . .
N5 N 0.3485(8) 0.0323(7) 0.0529(3) 0.0589(16) Uani 1 1 d . . . . .
H5 H 0.3714 -0.0419 0.0461 0.071 Uiso 1 1 calc R U . . .
C12 C 1.0012(8) 0.7252(7) 0.5432(4) 0.0418(15) Uani 1 1 d . . . . .
H12 H 1.0650 0.7460 0.5013 0.050 Uiso 1 1 calc R U . . .
C6 C -0.1602(8) 0.0168(7) 0.4773(4) 0.0375(15) Uani 1 1 d . . . . .
C16 C 1.1534(9) 0.9468(7) 0.6039(4) 0.0380(15) Uani 1 1 d . . . . .
O1 O -0.0811(7) 1.3929(6) 0.7075(4) 0.0793(19) Uani 1 1 d . . . . .
C22 C 0.3608(10) 0.6028(8) 0.7312(4) 0.0462(17) Uani 1 1 d . . . . .
C17 C 1.2859(9) 0.9615(8) 0.5622(5) 0.057(2) Uani 1 1 d . . . . .
H17 H 1.2973 0.8868 0.5356 0.068 Uiso 1 1 calc R U . . .
O4 O 0.3550(11) 0.7665(9) 1.0040(4) 0.0505(14) Uani 0.637(9) 1 d . . P A 1
C13 C 1.0271(8) 0.8165(6) 0.6050(4) 0.0349(14) Uani 1 1 d . . . . .
C8 C -0.3043(9) -0.2013(7) 0.4235(4) 0.0449(16) Uani 1 1 d . . . . .
H8 H -0.3209 -0.2631 0.3826 0.054 Uiso 1 1 calc R U . . .
C64 C 0.2967(9) -0.0448(8) 0.1833(4) 0.0521(16) Uani 1 1 d . . . . .
C43 C -0.1295(11) 0.7502(8) 1.0180(4) 0.061(2) Uani 1 1 d . . . . .
H43 H -0.2062 0.6673 0.9970 0.073 Uiso 1 1 calc R U . . .
C10 C -0.2509(10) -0.0202(8) 0.5415(4) 0.054(2) Uani 1 1 d . . . . .
H10 H -0.2346 0.0390 0.5835 0.065 Uiso 1 1 calc R U . . .
C4 C -0.0288(9) 0.2548(7) 0.5289(4) 0.0455(17) Uani 1 1 d . . . . .
H4 H -0.1067 0.2438 0.5640 0.055 Uiso 1 1 calc R U . . .
C18 C 1.4009(9) 1.0873(8) 0.5601(5) 0.055(2) Uani 1 1 d . . . . .
H18 H 1.4861 1.0947 0.5302 0.066 Uiso 1 1 calc R U . . .
C23 C 0.4349(10) 0.5797(7) 0.7980(4) 0.0501(17) Uani 1 1 d . . . . .
H23 H 0.5124 0.5391 0.7946 0.060 Uiso 1 1 calc R U . . .
C42 C -0.2918(9) 1.0415(7) 0.7449(4) 0.0466(16) Uani 1 1 d . . . . .
H42 H -0.3759 1.0300 0.7116 0.056 Uiso 1 1 calc R U . . .
C54 C 0.6940(12) 0.2169(10) 0.2679(5) 0.070(3) Uani 1 1 d . . . . .
H54 H 0.7427 0.1537 0.2538 0.085 Uiso 1 1 calc R U . . .
C24 C 0.3951(11) 0.6161(9) 0.8692(4) 0.060(2) Uani 1 1 d . . . . .
H24 H 0.4342 0.5884 0.9135 0.072 Uiso 1 1 calc R U . A 1
C57 C 0.5456(10) 0.2276(8) -0.0010(4) 0.0571(19) Uani 1 1 d . . . . .
H57 H 0.6160 0.1742 -0.0089 0.068 Uiso 1 1 calc R U . . .
C1 C 0.1954(9) 0.3058(8) 0.4250(5) 0.058(2) Uani 1 1 d . . . . .
H1 H 0.2693 0.3236 0.3873 0.070 Uiso 1 1 calc R U . . .
C55 C 0.6839(12) 0.2467(10) 0.3444(5) 0.066(3) Uani 1 1 d . . . . .
H55 H 0.7234 0.2025 0.3818 0.080 Uiso 1 1 calc R U . . .
C20 C 1.2718(9) 1.1832(7) 0.6409(4) 0.0450(16) Uani 1 1 d . . . . .
H20 H 1.2667 1.2589 0.6688 0.054 Uiso 1 1 calc R U . . .
C47 C -0.1765(8) 1.1675(7) 0.7501(4) 0.0473(15) Uani 1 1 d . . . . .
C69 C 0.2359(11) -0.0234(9) 0.2537(5) 0.064(2) Uani 1 1 d . . . . .
H69 H 0.1915 0.0460 0.2591 0.077 Uiso 1 1 calc R U . . .
C62 C 0.3784(10) 0.1301(9) -0.0093(4) 0.061(2) Uani 1 1 d . . . . .
H62 H 0.3074 0.1841 -0.0055 0.073 Uiso 1 1 calc R U . . .
C9 C -0.3650(10) -0.1455(8) 0.5422(4) 0.0514(19) Uani 1 1 d . . . . .
H9 H -0.4244 -0.1677 0.5856 0.062 Uiso 1 1 calc R U . . .
C46 C -0.0472(9) 1.0765(8) 0.8491(4) 0.0535(17) Uani 1 1 d . . . . .
H46 H 0.0341 1.0888 0.8841 0.064 Uiso 1 1 calc R U . . .
C51 C 0.5498(9) 0.4054(7) 0.3085(4) 0.0493(17) Uani 1 1 d . . . . .
H51 H 0.5007 0.4688 0.3216 0.059 Uiso 1 1 calc R U . . .
C19 C 1.1497(8) 1.0620(7) 0.6461(4) 0.0431(15) Uani 1 1 d . . . . .
H19 H 1.0668 1.0576 0.6771 0.052 Uiso 1 1 calc R U . . .
C49 C 0.6029(8) 0.3744(7) 0.4479(4) 0.0415(16) Uani 1 1 d . . . . .
C45 C -0.0538(9) 1.1850(8) 0.8026(4) 0.0512(16) Uani 1 1 d . . . . .
H45 H 0.0237 1.2690 0.8067 0.061 Uiso 1 1 calc R U . . .
C15 C 0.8135(10) 0.6521(9) 0.6632(4) 0.0489(18) Uani 1 1 d . . . . .
H15 H 0.7503 0.6270 0.7052 0.059 Uiso 1 1 calc R U . . .
C5 C 0.0949(8) 0.3768(7) 0.5284(4) 0.0454(17) Uani 1 1 d . . . . .
H5A H 0.0992 0.4433 0.5655 0.054 Uiso 1 1 calc R U . . .
N8 N 0.041(3) 0.664(4) 0.9571(19) 0.063(9) Uani 0.363(9) 1 d . . P A 2
H8A H 0.0001 0.6943 0.9195 0.075 Uiso 0.363(9) 1 d R U P A 2
C40 C -0.1622(9) 0.9508(7) 0.8426(4) 0.0503(16) Uani 1 1 d . . . . .
C66 C 0.3673(10) -0.2287(10) 0.2370(4) 0.062(2) Uani 1 1 d . . . . .
H66 H 0.4110 -0.2984 0.2309 0.075 Uiso 1 1 calc R U . . .
C41 C -0.2823(9) 0.9317(7) 0.7893(4) 0.0498(16) Uani 1 1 d . . . . .
H41 H -0.3563 0.8461 0.7831 0.060 Uiso 1 1 calc R U . . .
C2 C 0.0825(11) 0.1820(9) 0.4228(5) 0.057(2) Uani 1 1 d . . . . .
H2 H 0.0833 0.1178 0.3851 0.068 Uiso 1 1 calc R U . . .
C56 C 0.6438(9) 0.2362(8) 0.1301(4) 0.0533(17) Uani 1 1 d . . . . .
C59 C 0.5488(12) 0.2650(10) -0.1411(4) 0.070(2) Uani 1 1 d . . . . .
H59A H 0.6240 0.2171 -0.1475 0.085 Uiso 1 1 calc R U . . .
H59B H 0.5654 0.3340 -0.1802 0.085 Uiso 1 1 calc R U . . .
C48 C -0.1882(8) 1.2862(6) 0.7047(4) 0.0457(15) Uani 1 1 d . . . . .
C68 C 0.2420(10) -0.1062(8) 0.3157(5) 0.059(2) Uani 1 1 d . . . . .
H68 H 0.2029 -0.0915 0.3626 0.071 Uiso 1 1 calc R U . . .
C63 C 0.2878(10) 0.0496(9) 0.1200(4) 0.0587(19) Uani 1 1 d . . . . .
C61 C 0.3551(11) 0.0588(10) -0.0886(4) 0.066(2) Uani 1 1 d . . . . .
H61A H 0.4250 0.0051 -0.0932 0.079 Uiso 1 1 calc R U . . .
H61B H 0.2503 -0.0030 -0.0940 0.079 Uiso 1 1 calc R U . . .
C37 C -0.1913(11) 0.7898(9) 1.0921(5) 0.066(2) Uani 1 1 d . . . . .
H37A H -0.2882 0.8070 1.0817 0.079 Uiso 1 1 calc R U . . .
H37B H -0.1184 0.8731 1.1134 0.079 Uiso 1 1 calc R U . . .
C53 C 0.6319(9) 0.2804(8) 0.2120(4) 0.0519(17) Uani 1 1 d . . . . .
C33 C 0.0187(12) 0.7176(9) 1.0339(4) 0.063(2) Uani 1 1 d . . . . .
H33 H 0.1043 0.7986 1.0498 0.076 Uiso 1 1 calc R U . A 2
C65 C 0.3631(12) -0.1445(11) 0.1769(4) 0.071(3) Uani 1 1 d . . . . .
H65 H 0.4068 -0.1566 0.1309 0.085 Uiso 1 1 calc R U . . .
C35 C -0.0662(11) 0.6355(9) 1.1645(5) 0.067(2) Uani 1 1 d . . . . .
H35A H 0.0112 0.7119 1.1895 0.080 Uiso 1 1 calc R U . . .
H35B H -0.0871 0.5573 1.1978 0.080 Uiso 1 1 calc R U . . .
C39 C -0.1611(9) 0.8318(8) 0.8893(4) 0.0534(17) Uani 1 1 d . . . . .
C34 C -0.0057(14) 0.6016(10) 1.0893(5) 0.078(3) Uani 1 1 d . . . . .
H34A H 0.0913 0.5838 1.0985 0.094 Uiso 1 1 calc R U . . .
H34B H -0.0787 0.5194 1.0670 0.094 Uiso 1 1 calc R U . . .
C52 C 0.5600(9) 0.3715(8) 0.2333(4) 0.0533(18) Uani 1 1 d . . . . .
H52 H 0.5163 0.4122 0.1958 0.064 Uiso 1 1 calc R U . . .
C36 C -0.2162(13) 0.6728(10) 1.1503(5) 0.079(3) Uani 1 1 d . . . . .
H36A H -0.2970 0.5926 1.1310 0.095 Uiso 1 1 calc R U . . .
H36B H -0.2495 0.7009 1.1982 0.095 Uiso 1 1 calc R U . . .
C25 C 0.3013(17) 0.6901(14) 0.8737(7) 0.0505(14) Uani 0.637(9) 1 d . . P A 1
C60 C 0.3849(12) 0.1626(11) -0.1511(4) 0.073(2) Uani 1 1 d . . . . .
H60A H 0.3096 0.2113 -0.1492 0.088 Uiso 1 1 calc R U . . .
H60B H 0.3743 0.1166 -0.2005 0.088 Uiso 1 1 calc R U . . .
C32 C 0.2563(18) 0.7214(15) 0.9522(6) 0.0505(14) Uani 0.637(9) 1 d . . P A 1
C58 C 0.5717(13) 0.3337(9) -0.0630(5) 0.068(2) Uani 1 1 d . . . . .
H58A H 0.6758 0.3970 -0.0579 0.082 Uiso 1 1 calc R U . . .
H58B H 0.5001 0.3853 -0.0574 0.082 Uiso 1 1 calc R U . . .
C28 C 0.2291(17) 0.7176(14) 0.8082(6) 0.0505(14) Uani 0.637(9) 1 d . . P A 1
H28 H 0.1541 0.7609 0.8119 0.061 Uiso 0.637(9) 1 calc R U P A 1
C29 C 0.2689(19) 0.6804(15) 0.7370(8) 0.051(3) Uani 0.637(9) 1 d . . P A 1
H29 H 0.2311 0.7099 0.6930 0.062 Uiso 0.637(9) 1 calc R U P A 1
O5 O 0.282(2) 0.6912(17) 1.0063(7) 0.0505(14) Uani 0.363(9) 1 d . . P A 2
C27 C 0.156(3) 0.654(2) 0.8070(10) 0.0505(14) Uani 0.363(9) 1 d . . P A 2
H27 H 0.0631 0.6722 0.8103 0.061 Uiso 0.363(9) 1 calc R U P A 2
C26 C 0.241(3) 0.646(2) 0.8722(12) 0.0505(14) Uani 0.363(9) 1 d . . P A 2
C31 C 0.181(3) 0.668(2) 0.9507(11) 0.0505(14) Uani 0.363(9) 1 d . . P A 2
C30 C 0.214(3) 0.632(3) 0.7351(15) 0.0505(14) Uani 0.363(9) 1 d . . P A 2
H30 H 0.1585 0.6361 0.6905 0.061 Uiso 0.363(9) 1 calc R U P A 2
N9 N 0.1022(17) 0.7003(16) 0.9633(8) 0.043(3) Uani 0.637(9) 1 d . . P A 1
H9A H 0.0439 0.6727 0.9233 0.051 Uiso 0.637(9) 1 calc R U P A 1

loop_
_atom_site_aniso_label
_atom_site_aniso_U_11
_atom_site_aniso_U_22
_atom_site_aniso_U_33
_atom_site_aniso_U_23
_atom_site_aniso_U_13
_atom_site_aniso_U_12
Co01 0.0407(5) 0.0289(4) 0.0358(4) -0.0018(3) 0.0071(4) -0.0014(4)
Co02 0.0401(5) 0.0290(4) 0.0395(5) -0.0012(3) 0.0050(4) 0.0011(4)
O7 0.050(2) 0.033(2) 0.045(2) -0.0062(18) 0.011(2) 0.0010(19)
O13 0.051(3) 0.042(2) 0.039(2) -0.0035(19) 0.011(2) 0.006(2)
O6 0.051(3) 0.035(2) 0.037(2) -0.0018(19) 0.004(2) 0.002(2)
O12 0.052(3) 0.042(2) 0.041(2) -0.0019(18) 0.0089(19) 0.013(2)
O9 0.051(3) 0.034(2) 0.050(3) -0.005(2) 0.007(2) 0.000(2)
O8 0.047(2) 0.045(2) 0.045(3) -0.005(2) 0.006(2) 0.008(2)
O10 0.093(4) 0.090(4) 0.049(3) -0.002(3) 0.018(3) 0.057(4)
N1 0.033(3) 0.027(3) 0.052(3) -0.003(2) 0.008(3) -0.002(2)
O2 0.054(3) 0.040(2) 0.038(2) 0.004(2) -0.007(2) 0.008(2)
O11 0.098(5) 0.110(5) 0.048(3) 0.017(3) 0.019(3) 0.070(4)
C21 0.037(3) 0.028(3) 0.041(3) -0.007(2) 0.004(3) -0.002(2)
O3 0.079(4) 0.050(3) 0.052(3) -0.003(2) -0.005(3) 0.021(3)
N4 0.049(4) 0.037(3) 0.032(3) 0.000(2) 0.005(3) 0.012(3)
N6 0.074(4) 0.057(3) 0.042(3) 0.002(3) 0.015(3) 0.030(3)
N3 0.043(3) 0.032(3) 0.038(3) -0.003(2) 0.004(2) -0.001(3)
N2 0.044(3) 0.035(3) 0.036(3) 0.001(2) 0.002(2) 0.003(3)
C3 0.040(4) 0.032(3) 0.038(3) 0.004(3) 0.001(3) 0.010(3)
C11 0.053(4) 0.037(3) 0.041(3) -0.004(3) 0.005(3) 0.006(3)
C14 0.040(4) 0.033(3) 0.038(3) -0.008(3) 0.008(3) -0.015(3)
C50 0.039(3) 0.040(3) 0.048(4) -0.006(3) 0.009(3) 0.002(3)
C7 0.045(4) 0.039(3) 0.043(3) -0.008(3) 0.013(3) -0.002(3)
C70 0.045(3) 0.040(3) 0.037(3) -0.004(3) 0.000(3) 0.006(3)
N7 0.073(4) 0.047(3) 0.044(3) 0.006(2) 0.003(3) 0.015(3)
C67 0.047(3) 0.052(4) 0.033(3) -0.003(3) 0.005(3) 0.010(3)
N5 0.071(4) 0.069(4) 0.042(3) 0.012(3) 0.016(3) 0.029(3)
C12 0.040(3) 0.036(3) 0.042(3) -0.007(3) 0.005(3) 0.002(3)
C6 0.033(3) 0.027(3) 0.039(3) -0.002(3) 0.006(3) -0.009(3)
C16 0.044(4) 0.031(3) 0.040(4) -0.001(3) 0.002(3) 0.013(3)
O1 0.066(4) 0.047(3) 0.110(5) 0.016(3) -0.017(3) -0.002(3)
C22 0.058(4) 0.042(3) 0.038(3) -0.003(3) 0.008(3) 0.014(3)
C17 0.048(4) 0.036(3) 0.073(5) -0.013(3) 0.024(4) -0.006(3)
O4 0.071(4) 0.060(4) 0.0315(16) -0.001(2) 0.003(3) 0.036(3)
C13 0.033(3) 0.026(3) 0.037(3) 0.000(3) 0.002(3) -0.003(3)
C8 0.050(4) 0.035(3) 0.040(3) -0.007(3) 0.011(3) -0.001(3)
C64 0.055(4) 0.065(4) 0.038(3) 0.003(3) 0.005(3) 0.022(4)
C43 0.094(6) 0.048(4) 0.045(4) 0.004(3) 0.001(4) 0.029(4)
C10 0.065(5) 0.038(3) 0.042(4) -0.006(3) 0.022(3) -0.007(3)
C4 0.041(4) 0.037(3) 0.050(4) -0.007(3) 0.015(3) -0.001(3)
C18 0.042(4) 0.039(4) 0.073(5) -0.012(3) 0.023(4) -0.005(3)
C23 0.066(5) 0.040(3) 0.045(4) 0.000(3) 0.015(3) 0.017(3)
C42 0.050(4) 0.044(3) 0.044(4) -0.001(3) -0.001(3) 0.014(3)
C54 0.097(7) 0.091(6) 0.047(4) -0.014(4) -0.011(4) 0.063(6)
C24 0.094(6) 0.066(5) 0.032(3) 0.008(3) 0.008(4) 0.044(5)
C57 0.077(5) 0.068(5) 0.035(3) 0.003(3) 0.009(3) 0.036(4)
C1 0.051(4) 0.038(4) 0.055(4) -0.016(3) 0.024(4) -0.030(3)
C55 0.095(7) 0.083(6) 0.044(4) -0.012(4) -0.011(4) 0.062(6)
C20 0.054(4) 0.037(3) 0.038(3) -0.007(3) 0.005(3) 0.006(3)
C47 0.056(4) 0.047(3) 0.040(3) -0.003(3) 0.009(3) 0.018(3)
C69 0.090(6) 0.064(5) 0.050(4) 0.012(4) 0.021(4) 0.039(5)
C62 0.081(5) 0.074(5) 0.038(4) 0.009(3) 0.005(3) 0.039(5)
C9 0.055(4) 0.041(3) 0.047(4) -0.009(3) 0.014(3) -0.002(3)
C46 0.060(4) 0.061(4) 0.040(3) -0.001(3) -0.004(3) 0.020(4)
C51 0.063(4) 0.045(4) 0.043(4) 0.001(3) 0.018(3) 0.020(3)
C19 0.041(3) 0.035(3) 0.047(4) -0.004(3) 0.009(3) 0.003(3)
C49 0.039(3) 0.032(3) 0.050(4) 0.000(3) 0.010(3) 0.006(3)
C45 0.058(4) 0.051(4) 0.041(3) -0.001(3) -0.001(3) 0.012(3)
C15 0.057(5) 0.055(4) 0.032(3) -0.004(3) 0.006(3) 0.015(4)
C5 0.042(4) 0.032(3) 0.053(4) -0.004(3) 0.014(3) -0.002(3)
N8 0.058(17) 0.11(3) 0.037(11) -0.004(13) -0.027(12) 0.048(17)
C40 0.068(5) 0.047(4) 0.042(3) 0.002(3) 0.004(3) 0.026(4)
C66 0.085(6) 0.086(6) 0.037(3) 0.006(3) 0.013(3) 0.058(5)
C41 0.062(4) 0.046(3) 0.040(3) -0.006(3) -0.001(3) 0.015(3)
C2 0.062(5) 0.054(5) 0.046(4) -0.015(4) 0.016(4) 0.006(4)
C56 0.057(4) 0.063(4) 0.044(4) -0.001(3) 0.015(3) 0.024(4)
C59 0.101(7) 0.086(6) 0.045(4) 0.016(4) 0.022(4) 0.057(6)
C48 0.049(4) 0.034(3) 0.047(3) -0.005(3) -0.001(3) 0.004(3)
C68 0.076(6) 0.060(5) 0.048(4) 0.014(4) 0.023(4) 0.031(4)
C63 0.063(4) 0.080(5) 0.044(4) 0.004(3) 0.012(3) 0.037(4)
C61 0.072(5) 0.084(6) 0.040(4) -0.002(4) -0.002(3) 0.021(5)
C37 0.071(5) 0.070(5) 0.051(4) 0.007(4) 0.009(4) 0.013(4)
C53 0.057(4) 0.055(4) 0.043(4) -0.004(3) 0.012(3) 0.017(4)
C33 0.111(7) 0.071(5) 0.029(3) -0.003(3) -0.011(3) 0.060(5)
C65 0.100(7) 0.106(7) 0.034(3) 0.005(4) 0.010(4) 0.070(6)
C35 0.084(6) 0.058(4) 0.053(4) 0.006(4) 0.006(4) 0.015(4)
C39 0.064(4) 0.052(4) 0.047(4) -0.006(3) 0.007(3) 0.023(4)
C34 0.124(8) 0.082(6) 0.044(4) -0.001(4) -0.009(5) 0.055(6)
C52 0.065(5) 0.052(4) 0.046(4) 0.005(3) 0.018(3) 0.022(4)
C36 0.115(8) 0.062(5) 0.057(5) 0.012(4) 0.004(5) 0.022(5)
C25 0.071(4) 0.060(4) 0.0315(16) -0.001(2) 0.003(3) 0.036(3)
C60 0.088(6) 0.102(7) 0.036(4) 0.016(4) 0.006(4) 0.037(6)
C32 0.071(4) 0.060(4) 0.0315(16) -0.001(2) 0.003(3) 0.036(3)
C58 0.101(7) 0.067(5) 0.051(4) 0.013(4) 0.018(4) 0.046(5)
C28 0.071(4) 0.060(4) 0.0315(16) -0.001(2) 0.003(3) 0.036(3)
C29 0.071(9) 0.053(7) 0.034(5) 0.003(5) -0.003(6) 0.024(6)
O5 0.071(4) 0.060(4) 0.0315(16) -0.001(2) 0.003(3) 0.036(3)
C27 0.071(4) 0.060(4) 0.0315(16) -0.001(2) 0.003(3) 0.036(3)
C26 0.071(4) 0.060(4) 0.0315(16) -0.001(2) 0.003(3) 0.036(3)
C31 0.071(4) 0.060(4) 0.0315(16) -0.001(2) 0.003(3) 0.036(3)
C30 0.071(4) 0.060(4) 0.0315(16) -0.001(2) 0.003(3) 0.036(3)
N9 0.065(9) 0.058(7) 0.016(4) -0.013(4) -0.010(6) 0.035(8)

loop_
_atom_type_symbol
_atom_type_description
_atom_type_scat_dispersion_real
_atom_type_scat_dispersion_imag
_atom_type_scat_source
C C 0.0033 0.0016 'International Tables Vol C Tables 4.2.6.8 and 6.1.1.4'
H H 0.0000 0.0000 'International Tables Vol C Tables 4.2.6.8 and 6.1.1.4'
Co Co 0.3494 0.9721 'International Tables Vol C Tables 4.2.6.8 and 6.1.1.4'
N N 0.0061 0.0033 'International Tables Vol C Tables 4.2.6.8 and 6.1.1.4'
O O 0.0106 0.0060 'International Tables Vol C Tables 4.2.6.8 and 6.1.1.4'

loop_
_geom_angle_atom_site_label_1
_geom_angle_atom_site_label_2
_geom_angle_atom_site_label_3
_geom_angle
_geom_angle_site_symmetry_1
_geom_angle_site_symmetry_3
_geom_angle_publ_flag
O13 Co01 C70 30.03(19) 1_565 1_565 ?
O6 Co01 O13 96.66(19) . 1_565 ?
O6 Co01 O12 157.1(2) . 1_565 ?
O6 Co01 O8 109.4(2) . . ?
O6 Co01 N4 90.6(2) . 1_665 ?
O6 Co01 N3 91.2(2) . . ?
O6 Co01 C70 126.6(2) . 1_565 ?
O12 Co01 O13 60.41(17) 1_565 1_565 ?
O12 Co01 N4 88.3(2) 1_565 1_665 ?
O12 Co01 C70 30.61(19) 1_565 1_565 ?
O8 Co01 O13 153.42(18) . 1_565 ?
O8 Co01 O12 93.51(19) . 1_565 ?
O8 Co01 N4 90.1(2) . 1_665 ?
O8 Co01 N3 88.2(2) . . ?
O8 Co01 C70 123.5(2) . 1_565 ?
N4 Co01 O13 84.5(2) 1_665 1_565 ?
N4 Co01 C70 83.0(2) 1_665 1_565 ?
N3 Co01 O13 96.6(2) . 1_565 ?
N3 Co01 O12 90.6(2) . 1_565 ?
N3 Co01 N4 177.8(2) . 1_665 ?
N3 Co01 C70 96.9(2) . 1_565 ?
O7 Co02 O9 148.9(2) . . ?
O7 Co02 N1 87.0(2) . 1_445 ?
O7 Co02 O2 113.8(2) . 1_645 ?
O7 Co02 N2 88.5(2) . . ?
O9 Co02 N1 88.0(2) . 1_445 ?
O9 Co02 N2 94.9(2) . . ?
O2 Co02 O9 96.0(2) 1_645 . ?
O2 Co02 N1 83.1(2) 1_645 1_445 ?
O2 Co02 N2 100.5(2) 1_645 . ?
N2 Co02 N1 175.1(3) . 1_445 ?
C21 O7 Co02 145.5(4) . . ?
C70 O13 Co01 87.6(4) . 1_545 ?
C21 O6 Co01 132.9(5) . . ?
C70 O12 Co01 91.1(4) . 1_545 ?
C49 O9 Co02 103.7(4) . . ?
C49 O8 Co01 165.6(5) . . ?
C18 N1 Co02 118.2(5) . 1_665 ?
C18 N1 C20 116.5(6) . . ?
C20 N1 Co02 124.7(5) . 1_665 ?
C48 O2 Co02 133.8(4) . 1_465 ?
O7 C21 C22 115.3(6) . . ?
O6 C21 O7 126.3(6) . . ?
O6 C21 C22 118.4(6) . . ?
C8 N4 Co01 121.8(5) . 1_445 ?
C9 N4 Co01 121.8(5) . 1_445 ?
C9 N4 C8 115.8(6) . . ?
C57 N6 H6 119.3 . . ?
C56 N6 H6 119.3 . . ?
C56 N6 C57 121.4(6) . . ?
C1 N3 Co01 120.7(5) . . ?
C1 N3 C5 116.5(6) . . ?
C5 N3 Co01 122.7(5) . . ?
C11 N2 Co02 122.2(5) . . ?
C15 N2 Co02 121.7(5) . . ?
C15 N2 C11 116.1(6) . . ?
C4 C3 C6 122.1(6) . . ?
C4 C3 C2 114.9(7) . . ?
C2 C3 C6 122.9(6) . . ?
N2 C11 H11 118.0 . . ?
N2 C11 C12 123.9(7) . . ?
C12 C11 H11 118.0 . . ?
C13 C14 H14 120.5 . . ?
C13 C14 C15 119.1(6) . . ?
C15 C14 H14 120.5 . . ?
C55 C50 C49 118.2(7) . . ?
C51 C50 C55 119.4(7) . . ?
C51 C50 C49 122.3(7) . . ?
C6 C7 H7 119.8 . . ?
C8 C7 H7 119.8 . . ?
C8 C7 C6 120.3(6) . . ?
O13 C70 Co01 62.4(4) . 1_545 ?
O13 C70 O12 120.0(6) . . ?
O13 C70 C67 121.3(6) . . ?
O12 C70 Co01 58.3(3) . 1_545 ?
O12 C70 C67 118.6(6) . . ?
C67 C70 Co01 168.0(5) . 1_545 ?
C43 N7 H7A 119.3 . . ?
C39 N7 H7A 119.3 . . ?
C39 N7 C43 121.3(7) . . ?
C66 C67 C70 119.2(6) . . ?
C68 C67 C70 121.1(6) . . ?
C68 C67 C66 119.6(7) . . ?
C62 N5 H5 117.6 . . ?
C63 N5 H5 117.6 . . ?
C63 N5 C62 124.8(7) . . ?
C11 C12 H12 120.0 . . ?
C11 C12 C13 120.1(7) . . ?
C13 C12 H12 120.0 . . ?
C7 C6 C3 123.6(6) . . ?
C7 C6 C10 116.6(6) . . ?
C10 C6 C3 119.6(6) . . ?
C17 C16 C13 121.6(6) . . ?
C17 C16 C19 116.1(7) . . ?
C19 C16 C13 122.2(6) . . ?
C23 C22 C21 119.3(7) . . ?
C23 C22 C30 120.3(12) . . ?
C29 C22 C21 122.4(9) . . ?
C29 C22 C23 117.6(8) . . ?
C30 C22 C21 118.2(12) . . ?
C16 C17 H17 119.9 . . ?
C18 C17 C16 120.3(7) . . ?
C18 C17 H17 119.9 . . ?
C14 C13 C12 117.2(6) . . ?
C14 C13 C16 122.4(6) . . ?
C12 C13 C16 120.4(6) . . ?
N4 C8 C7 123.6(6) . . ?
N4 C8 H8 118.2 . . ?
C7 C8 H8 118.2 . . ?
C69 C64 C63 116.8(7) . . ?
C65 C64 C69 119.2(7) . . ?
C65 C64 C63 123.9(6) . . ?
N7 C43 H43 108.1 . . ?
N7 C43 C37 108.9(6) . . ?
N7 C43 C33 113.4(7) . . ?
C37 C43 H43 108.1 . . ?
C33 C43 H43 108.1 . . ?
C33 C43 C37 110.2(7) . . ?
C6 C10 H10 120.3 . . ?
C9 C10 C6 119.5(7) . . ?
C9 C10 H10 120.3 . . ?
C3 C4 H4 119.9 . . ?
C3 C4 C5 120.1(7) . . ?
C5 C4 H4 119.9 . . ?
N1 C18 C17 123.5(7) . . ?
N1 C18 H18 118.2 . . ?
C17 C18 H18 118.2 . . ?
C22 C23 H23 119.4 . . ?
C24 C23 C22 121.3(7) . . ?
C24 C23 H23 119.4 . . ?
C47 C42 H42 119.8 . . ?
C47 C42 C41 120.5(7) . . ?
C41 C42 H42 119.8 . . ?
C55 C54 H54 119.7 . . ?
C55 C54 C53 120.5(7) . . ?
C53 C54 H54 119.7 . . ?
C23 C24 H24 120.3 . . ?
C23 C24 C26 115.8(10) . . ?
C25 C24 C23 119.4(8) . . ?
C25 C24 H24 120.3 . . ?
N6 C57 H57 108.3 . . ?
N6 C57 C62 109.7(6) . . ?
N6 C57 C58 113.6(7) . . ?
C62 C57 H57 108.3 . . ?
C58 C57 H57 108.3 . . ?
C58 C57 C62 108.6(7) . . ?
N3 C1 H1 117.9 . . ?
N3 C1 C2 124.1(7) . . ?
C2 C1 H1 117.9 . . ?
C50 C55 H55 120.4 . . ?
C54 C55 C50 119.2(8) . . ?
C54 C55 H55 120.4 . . ?
N1 C20 H20 117.9 . . ?
N1 C20 C19 124.3(6) . . ?
C19 C20 H20 117.9 . . ?
C42 C47 C45 119.2(7) . . ?
C42 C47 C48 120.8(6) . . ?
C45 C47 C48 119.9(6) . . ?
C64 C69 H69 120.0 . . ?
C68 C69 C64 120.1(8) . . ?
C68 C69 H69 120.0 . . ?
N5 C62 C57 109.2(6) . . ?
N5 C62 H62 108.7 . . ?
N5 C62 C61 112.3(7) . . ?
C57 C62 H62 108.7 . . ?
C61 C62 C57 109.3(6) . . ?
C61 C62 H62 108.7 . . ?
N4 C9 C10 124.1(7) . . ?
N4 C9 H9 117.9 . . ?
C10 C9 H9 117.9 . . ?
C45 C46 H46 120.0 . . ?
C40 C46 H46 120.0 . . ?
C40 C46 C45 119.9(7) . . ?
C50 C51 H51 120.2 . . ?
C52 C51 C50 119.6(7) . . ?
C52 C51 H51 120.2 . . ?
C16 C19 H19 120.4 . . ?
C20 C19 C16 119.1(6) . . ?
C20 C19 H19 120.4 . . ?
O9 C49 O8 119.7(7) . . ?
O9 C49 C50 119.0(6) . . ?
O8 C49 C50 121.3(7) . . ?
C47 C45 C46 120.3(7) . . ?
C47 C45 H45 119.8 . . ?
C46 C45 H45 119.8 . . ?
N2 C15 C14 123.5(7) . . ?
N2 C15 H15 118.2 . . ?
C14 C15 H15 118.2 . . ?
N3 C5 C4 123.4(7) . . ?
N3 C5 H5A 118.3 . . ?
C4 C5 H5A 118.3 . . ?
C33 N8 H8A 114.9 . . ?
C31 N8 H8A 117.0 . . ?
C31 N8 C33 109.8(19) . . ?
C46 C40 C41 120.0(7) . . ?
C46 C40 C39 122.6(7) . . ?
C41 C40 C39 117.3(7) . . ?
C67 C66 H66 119.9 . . ?
C65 C66 C67 120.1(7) . . ?
C65 C66 H66 119.9 . . ?
C42 C41 H41 120.0 . . ?
C40 C41 C42 120.0(7) . . ?
C40 C41 H41 120.0 . . ?
C3 C2 H2 119.6 . . ?
C1 C2 C3 120.8(7) . . ?
C1 C2 H2 119.6 . . ?
O10 C56 N6 123.2(7) . . ?
O10 C56 C53 119.8(7) . . ?
N6 C56 C53 117.0(6) . . ?
H59A C59 H59B 108.0 . . ?
C60 C59 H59A 109.4 . . ?
C60 C59 H59B 109.4 . . ?
C58 C59 H59A 109.4 . . ?
C58 C59 H59B 109.4 . . ?
C58 C59 C60 111.1(7) . . ?
O2 C48 C47 115.0(6) . . ?
O1 C48 O2 125.9(7) . . ?
O1 C48 C47 119.0(7) . . ?
C67 C68 C69 119.6(7) . . ?
C67 C68 H68 120.2 . . ?
C69 C68 H68 120.2 . . ?
O11 C63 N5 120.8(7) . . ?
O11 C63 C64 121.7(6) . . ?
N5 C63 C64 117.5(7) . . ?
C62 C61 H61A 109.5 . . ?
C62 C61 H61B 109.5 . . ?
H61A C61 H61B 108.1 . . ?
C60 C61 C62 110.6(8) . . ?
C60 C61 H61A 109.5 . . ?
C60 C61 H61B 109.5 . . ?
C43 C37 H37A 109.7 . . ?
C43 C37 H37B 109.7 . . ?
C43 C37 C36 109.8(8) . . ?
H37A C37 H37B 108.2 . . ?
C36 C37 H37A 109.7 . . ?
C36 C37 H37B 109.7 . . ?
C54 C53 C56 116.2(7) . . ?
C52 C53 C54 119.2(7) . . ?
C52 C53 C56 124.5(7) . . ?
C43 C33 H33 112.5 . . ?
N8 C33 C43 99.6(12) . . ?
N8 C33 H33 112.5 . . ?
N8 C33 C34 107.4(16) . . ?
C34 C33 C43 111.4(8) . . ?
C34 C33 H33 112.5 . . ?
N9 C33 C43 114.0(7) . . ?
N9 C33 C34 113.8(9) . . ?
C64 C65 C66 121.4(7) . . ?
C64 C65 H65 119.3 . . ?
C66 C65 H65 119.3 . . ?
H35A C35 H35B 108.2 . . ?
C34 C35 H35A 109.6 . . ?
C34 C35 H35B 109.6 . . ?
C34 C35 C36 110.1(8) . . ?
C36 C35 H35A 109.6 . . ?
C36 C35 H35B 109.6 . . ?
O3 C39 N7 122.7(7) . . ?
O3 C39 C40 121.1(7) . . ?
N7 C39 C40 116.2(6) . . ?
C33 C34 C35 111.2(7) . . ?
C33 C34 H34A 109.4 . . ?
C33 C34 H34B 109.4 . . ?
C35 C34 H34A 109.4 . . ?
C35 C34 H34B 109.4 . . ?
H34A C34 H34B 108.0 . . ?
C51 C52 H52 119.0 . . ?
C53 C52 C51 121.9(8) . . ?
C53 C52 H52 119.0 . . ?
C37 C36 C35 111.4(8) . . ?
C37 C36 H36A 109.4 . . ?
C37 C36 H36B 109.4 . . ?
C35 C36 H36A 109.4 . . ?
C35 C36 H36B 109.4 . . ?
H36A C36 H36B 108.0 . . ?
C24 C25 C32 117.2(10) . . ?
C24 C25 C28 120.0(10) . . ?
C28 C25 C32 121.9(11) . . ?
C59 C60 H60A 109.7 . . ?
C59 C60 H60B 109.7 . . ?
C61 C60 C59 109.9(7) . . ?
C61 C60 H60A 109.7 . . ?
C61 C60 H60B 109.7 . . ?
H60A C60 H60B 108.2 . . ?
O4 C32 C25 121.2(12) . . ?
O4 C32 N9 121.9(10) . . ?
N9 C32 C25 116.9(11) . . ?
C57 C58 C59 110.3(7) . . ?
C57 C58 H58A 109.6 . . ?
C57 C58 H58B 109.6 . . ?
C59 C58 H58A 109.6 . . ?
C59 C58 H58B 109.6 . . ?
H58A C58 H58B 108.1 . . ?
C25 C28 H28 120.0 . . ?
C25 C28 C29 119.9(12) . . ?
C29 C28 H28 120.0 . . ?
C22 C29 C28 120.6(12) . . ?
C22 C29 H29 119.7 . . ?
C28 C29 H29 119.7 . . ?
C26 C27 H27 120.8 . . ?
C26 C27 C30 118(2) . . ?
C30 C27 H27 120.8 . . ?
C27 C26 C24 122.4(17) . . ?
C27 C26 C31 120(2) . . ?
C31 C26 C24 118.0(17) . . ?
N8 C31 O5 125(2) . . ?
N8 C31 C26 120(2) . . ?
O5 C31 C26 115(2) . . ?
C22 C30 H30 120.1 . . ?
C27 C30 C22 120(2) . . ?
C27 C30 H30 120.1 . . ?
C33 N9 H9A 114.7 . . ?
C32 N9 C33 130.5(10) . . ?
C32 N9 H9A 114.7 . . ?

loop_
_geom_bond_atom_site_label_1
_geom_bond_atom_site_label_2
_geom_bond_distance
_geom_bond_site_symmetry_2
_geom_bond_publ_flag
Co01 O13 2.229(5) 1_565 ?
Co01 O6 2.028(5) . ?
Co01 O12 2.139(5) 1_565 ?
Co01 O8 2.040(5) . ?
Co01 N4 2.173(6) 1_665 ?
Co01 N3 2.127(6) . ?
Co01 C70 2.514(7) 1_565 ?
Co02 O7 1.976(5) . ?
Co02 O9 2.076(5) . ?
Co02 N1 2.187(5) 1_445 ?
Co02 O2 1.977(5) 1_645 ?
Co02 N2 2.129(6) . ?
O7 C21 1.257(8) . ?
O13 Co01 2.229(5) 1_545 ?
O13 C70 1.259(8) . ?
O6 C21 1.255(8) . ?
O12 Co01 2.139(5) 1_545 ?
O12 C70 1.280(8) . ?
O9 C49 1.251(9) . ?
O8 C49 1.277(8) . ?
O10 C56 1.247(9) . ?
N1 Co02 2.187(5) 1_665 ?
N1 C18 1.329(9) . ?
N1 C20 1.334(9) . ?
O2 Co02 1.977(5) 1_465 ?
O2 C48 1.275(8) . ?
O11 C63 1.263(10) . ?
C21 C22 1.515(10) . ?
O3 C39 1.248(9) . ?
N4 Co01 2.173(6) 1_445 ?
N4 C8 1.348(9) . ?
N4 C9 1.337(9) . ?
N6 H6 0.8600 . ?
N6 C57 1.465(9) . ?
N6 C56 1.330(10) . ?
N3 C1 1.327(9) . ?
N3 C5 1.332(9) . ?
N2 C11 1.349(9) . ?
N2 C15 1.338(9) . ?
C3 C6 1.482(8) . ?
C3 C4 1.389(10) . ?
C3 C2 1.409(11) . ?
C11 H11 0.9300 . ?
C11 C12 1.358(10) . ?
C14 H14 0.9300 . ?
C14 C13 1.380(9) . ?
C14 C15 1.400(11) . ?
C50 C55 1.404(11) . ?
C50 C51 1.387(11) . ?
C50 C49 1.491(10) . ?
C7 H7 0.9300 . ?
C7 C6 1.381(9) . ?
C7 C8 1.373(9) . ?
C70 Co01 2.514(7) 1_545 ?
C70 C67 1.499(10) . ?
N7 H7A 0.8600 . ?
N7 C43 1.459(9) . ?
N7 C39 1.355(10) . ?
C67 C66 1.395(9) . ?
C67 C68 1.375(11) . ?
N5 H5 0.8600 . ?
N5 C62 1.461(10) . ?
N5 C63 1.342(9) . ?
C12 H12 0.9300 . ?
C12 C13 1.393(9) . ?
C6 C10 1.391(9) . ?
C16 C17 1.393(10) . ?
C16 C13 1.469(9) . ?
C16 C19 1.400(9) . ?
O1 C48 1.219(8) . ?
C22 C23 1.399(11) . ?
C22 C29 1.332(17) . ?
C22 C30 1.47(3) . ?
C17 H17 0.9300 . ?
C17 C18 1.388(10) . ?
O4 C32 1.243(15) . ?
C8 H8 0.9300 . ?
C64 C69 1.405(10) . ?
C64 C63 1.499(11) . ?
C64 C65 1.351(11) . ?
C43 H43 0.9800 . ?
C43 C37 1.527(11) . ?
C43 C33 1.515(12) . ?
C10 H10 0.9300 . ?
C10 C9 1.380(11) . ?
C4 H4 0.9300 . ?
C4 C5 1.400(10) . ?
C18 H18 0.9300 . ?
C23 H23 0.9300 . ?
C23 C24 1.385(10) . ?
C42 H42 0.9300 . ?
C42 C47 1.390(10) . ?
C42 C41 1.402(10) . ?
C54 H54 0.9300 . ?
C54 C55 1.382(11) . ?
C54 C53 1.389(12) . ?
C24 H24 0.9300 . ?
C24 C25 1.316(16) . ?
C24 C26 1.53(3) . ?
C57 H57 0.9800 . ?
C57 C62 1.544(12) . ?
C57 C58 1.514(10) . ?
C1 H1 0.9300 . ?
C1 C2 1.364(11) . ?
C55 H55 0.9300 . ?
C20 H20 0.9300 . ?
C20 C19 1.392(10) . ?
C47 C45 1.400(10) . ?
C47 C48 1.494(10) . ?
C69 H69 0.9300 . ?
C69 C68 1.397(11) . ?
C62 H62 0.9800 . ?
C62 C61 1.543(10) . ?
C9 H9 0.9300 . ?
C46 H46 0.9300 . ?
C46 C45 1.404(10) . ?
C46 C40 1.388(11) . ?
C51 H51 0.9300 . ?
C51 C52 1.370(10) . ?
C19 H19 0.9300 . ?
C45 H45 0.9300 . ?
C15 H15 0.9300 . ?
C5 H5A 0.9300 . ?
N8 H8A 0.8600 . ?
N8 C33 1.49(3) . ?
N8 C31 1.27(4) . ?
C40 C41 1.391(11) . ?
C40 C39 1.481(10) . ?
C66 H66 0.9300 . ?
C66 C65 1.377(11) . ?
C41 H41 0.9300 . ?
C2 H2 0.9300 . ?
C56 C53 1.515(9) . ?
C59 H59A 0.9700 . ?
C59 H59B 0.9700 . ?
C59 C60 1.541(14) . ?
C59 C58 1.514(12) . ?
C68 H68 0.9300 . ?
C61 H61A 0.9700 . ?
C61 H61B 0.9700 . ?
C61 C60 1.504(12) . ?
C37 H37A 0.9700 . ?
C37 H37B 0.9700 . ?
C37 C36 1.548(12) . ?
C53 C52 1.356(11) . ?
C33 H33 0.9800 . ?
C33 C34 1.508(12) . ?
C33 N9 1.502(16) . ?
C65 H65 0.9300 . ?
C35 H35A 0.9700 . ?
C35 H35B 0.9700 . ?
C35 C34 1.516(12) . ?
C35 C36 1.550(15) . ?
C34 H34A 0.9700 . ?
C34 H34B 0.9700 . ?
C52 H52 0.9300 . ?
C36 H36A 0.9700 . ?
C36 H36B 0.9700 . ?
C25 C32 1.501(16) . ?
C25 C28 1.387(17) . ?
C60 H60A 0.9700 . ?
C60 H60B 0.9700 . ?
C32 N9 1.37(2) . ?
C58 H58A 0.9700 . ?
C58 H58B 0.9700 . ?
C28 H28 0.9300 . ?
C28 C29 1.388(17) . ?
C29 H29 0.9300 . ?
O5 C31 1.30(3) . ?
C27 H27 0.9300 . ?
C27 C26 1.38(3) . ?
C27 C30 1.41(3) . ?
C26 C31 1.53(3) . ?
C30 H30 0.9300 . ?
N9 H9A 0.8600 . ?

loop_
_geom_torsion_atom_site_label_1
_geom_torsion_atom_site_label_2
_geom_torsion_atom_site_label_3
_geom_torsion_atom_site_label_4
_geom_torsion
_geom_torsion_site_symmetry_1
_geom_torsion_site_symmetry_2
_geom_torsion_site_symmetry_3
_geom_torsion_site_symmetry_4
_geom_torsion_publ_flag
Co01 O13 C70 O12 9.2(6) 1_545 . . . ?
Co01 O13 C70 C67 -166.8(6) 1_545 . . . ?
Co01 O6 C21 O7 -0.3(10) . . . . ?
Co01 O6 C21 C22 -178.7(4) . . . . ?
Co01 O12 C70 O13 -9.6(6) 1_545 . . . ?
Co01 O12 C70 C67 166.6(5) 1_545 . . . ?
Co01 O8 C49 O9 -148.0(15) . . . . ?
Co01 O8 C49 C50 31(2) . . . . ?
Co01 N4 C8 C7 170.5(6) 1_445 . . . ?
Co01 N4 C9 C10 -170.4(7) 1_445 . . . ?
Co01 N3 C1 C2 173.2(8) . . . . ?
Co01 N3 C5 C4 -175.7(6) . . . . ?
Co01 C70 C67 C66 69(2) 1_545 . . . ?
Co01 C70 C67 C68 -108(2) 1_545 . . . ?
Co02 O7 C21 O6 13.2(12) . . . . ?
Co02 O7 C21 C22 -168.3(5) . . . . ?
Co02 O9 C49 O8 3.4(7) . . . . ?
Co02 O9 C49 C50 -176.1(5) . . . . ?
Co02 N1 C18 C17 172.1(7) 1_665 . . . ?
Co02 N1 C20 C19 -172.3(6) 1_665 . . . ?
Co02 O2 C48 O1 -7.8(12) 1_465 . . . ?
Co02 O2 C48 C47 174.3(4) 1_465 . . . ?
Co02 N2 C11 C12 178.7(6) . . . . ?
Co02 N2 C15 C14 -177.3(6) . . . . ?
O7 C21 C22 C23 19.0(9) . . . . ?
O7 C21 C22 C29 -171.5(10) . . . . ?
O7 C21 C22 C30 -144.5(13) . . . . ?
O13 C70 C67 C66 173.0(7) . . . . ?
O13 C70 C67 C68 -3.6(10) . . . . ?
O6 C21 C22 C23 -162.4(6) . . . . ?
O6 C21 C22 C29 7.1(13) . . . . ?
O6 C21 C22 C30 34.1(15) . . . . ?
O12 C70 C67 C66 -3.0(10) . . . . ?
O12 C70 C67 C68 -179.6(7) . . . . ?
O10 C56 C53 C54 -4.1(12) . . . . ?
O10 C56 C53 C52 178.9(8) . . . . ?
N1 C20 C19 C16 -0.8(12) . . . . ?
C21 C22 C23 C24 -179.3(7) . . . . ?
C21 C22 C29 C28 -180.0(11) . . . . ?
C21 C22 C30 C27 171.2(17) . . . . ?
N6 C57 C62 N5 -51.9(8) . . . . ?
N6 C57 C62 C61 -175.1(6) . . . . ?
N6 C57 C58 C59 177.3(7) . . . . ?
N6 C56 C53 C54 174.1(8) . . . . ?
N6 C56 C53 C52 -2.9(11) . . . . ?
N3 C1 C2 C3 1.8(16) . . . . ?
N2 C11 C12 C13 -1.9(12) . . . . ?
C3 C6 C10 C9 -178.7(8) . . . . ?
C3 C4 C5 N3 3.3(13) . . . . ?
C11 N2 C15 C14 0.6(12) . . . . ?
C11 C12 C13 C14 1.5(11) . . . . ?
C11 C12 C13 C16 -179.0(7) . . . . ?
C50 C51 C52 C53 -0.6(12) . . . . ?
C7 C6 C10 C9 -2.1(13) . . . . ?
C70 C67 C66 C65 -176.7(8) . . . . ?
C70 C67 C68 C69 177.9(7) . . . . ?
N7 C43 C37 C36 177.8(8) . . . . ?
N7 C43 C33 N8 -65.5(17) . . . . ?
N7 C43 C33 C34 -178.5(6) . . . . ?
N7 C43 C33 N9 -48.0(11) . . . . ?
C67 C66 C65 C64 -1.8(15) . . . . ?
N5 C62 C61 C60 179.2(7) . . . . ?
C6 C3 C4 C5 177.3(7) . . . . ?
C6 C3 C2 C1 -179.7(8) . . . . ?
C6 C7 C8 N4 -0.6(13) . . . . ?
C6 C10 C9 N4 0.4(14) . . . . ?
C16 C17 C18 N1 2.4(15) . . . . ?
C22 C23 C24 C25 -9.4(14) . . . . ?
C22 C23 C24 C26 15.5(15) . . . . ?
C17 C16 C13 C14 151.7(9) . . . . ?
C17 C16 C13 C12 -27.8(11) . . . . ?
C17 C16 C19 C20 3.1(11) . . . . ?
O4 C32 N9 C33 -3(3) . . . . ?
C13 C14 C15 N2 -0.9(13) . . . . ?
C13 C16 C17 C18 177.7(8) . . . . ?
C13 C16 C19 C20 -178.5(6) . . . . ?
C8 N4 C9 C10 1.3(13) . . . . ?
C8 C7 C6 C3 178.7(7) . . . . ?
C8 C7 C6 C10 2.3(12) . . . . ?
C64 C69 C68 C67 -0.8(14) . . . . ?
C43 N7 C39 O3 -12.0(12) . . . . ?
C43 N7 C39 C40 169.9(7) . . . . ?
C43 C37 C36 C35 55.6(10) . . . . ?
C43 C33 C34 C35 -58.7(10) . . . . ?
C43 C33 N9 C32 152.4(15) . . . . ?
C4 C3 C6 C7 166.8(8) . . . . ?
C4 C3 C6 C10 -16.9(11) . . . . ?
C4 C3 C2 C1 2.3(13) . . . . ?
C18 N1 C20 C19 -0.9(12) . . . . ?
C23 C22 C29 C28 -10.3(18) . . . . ?
C23 C22 C30 C27 8(3) . . . . ?
C23 C24 C25 C32 177.4(11) . . . . ?
C23 C24 C25 C28 7.5(18) . . . . ?
C23 C24 C26 C27 -8(3) . . . . ?
C23 C24 C26 C31 172.0(15) . . . . ?
C42 C47 C45 C46 0.2(10) . . . . ?
C42 C47 C48 O2 2.0(10) . . . . ?
C42 C47 C48 O1 -176.0(7) . . . . ?
C54 C53 C52 C51 1.6(13) . . . . ?
C24 C25 C32 O4 48.9(19) . . . . ?
C24 C25 C32 N9 -132.3(14) . . . . ?
C24 C25 C28 C29 -7(2) . . . . ?
C24 C26 C31 N8 -165(3) . . . . ?
C24 C26 C31 O5 16(3) . . . . ?
C57 N6 C56 O10 12.7(12) . . . . ?
C57 N6 C56 C53 -165.5(7) . . . . ?
C57 C62 C61 C60 -59.5(9) . . . . ?
C1 N3 C5 C4 0.8(12) . . . . ?
C55 C50 C51 C52 -1.5(12) . . . . ?
C55 C50 C49 O9 0.5(10) . . . . ?
C55 C50 C49 O8 -179.0(7) . . . . ?
C55 C54 C53 C56 -177.7(9) . . . . ?
C55 C54 C53 C52 -0.5(14) . . . . ?
C20 N1 C18 C17 0.1(13) . . . . ?
C47 C42 C41 C40 4.2(11) . . . . ?
C69 C64 C63 O11 0.7(13) . . . . ?
C69 C64 C63 N5 178.6(8) . . . . ?
C69 C64 C65 C66 2.4(15) . . . . ?
C62 N5 C63 O11 11.0(14) . . . . ?
C62 N5 C63 C64 -166.9(8) . . . . ?
C62 C57 C58 C59 -60.4(9) . . . . ?
C62 C61 C60 C59 56.8(10) . . . . ?
C9 N4 C8 C7 -1.2(12) . . . . ?
C46 C40 C41 C42 -3.4(11) . . . . ?
C46 C40 C39 O3 -139.2(8) . . . . ?
C46 C40 C39 N7 38.9(10) . . . . ?
C51 C50 C55 C54 2.5(14) . . . . ?
C51 C50 C49 O9 177.6(7) . . . . ?
C51 C50 C49 O8 -1.9(10) . . . . ?
C19 C16 C17 C18 -3.9(13) . . . . ?
C19 C16 C13 C14 -26.6(11) . . . . ?
C19 C16 C13 C12 153.9(7) . . . . ?
C49 C50 C55 C54 179.6(9) . . . . ?
C49 C50 C51 C52 -178.5(7) . . . . ?
C45 C47 C48 O2 -173.5(6) . . . . ?
C45 C47 C48 O1 8.4(10) . . . . ?
C45 C46 C40 C41 1.1(11) . . . . ?
C45 C46 C40 C39 179.3(7) . . . . ?
C15 N2 C11 C12 0.8(12) . . . . ?
C15 C14 C13 C12 -0.2(11) . . . . ?
C15 C14 C13 C16 -179.7(7) . . . . ?
C5 N3 C1 C2 -3.3(14) . . . . ?
N8 C33 C34 C35 -166.8(13) . . . . ?
C40 C46 C45 C47 0.5(11) . . . . ?
C66 C67 C68 C69 1.3(13) . . . . ?
C41 C42 C47 C45 -2.6(10) . . . . ?
C41 C42 C47 C48 -178.1(6) . . . . ?
C41 C40 C39 O3 39.0(11) . . . . ?
C41 C40 C39 N7 -143.0(7) . . . . ?
C2 C3 C6 C7 -11.1(11) . . . . ?
C2 C3 C6 C10 165.2(9) . . . . ?
C2 C3 C4 C5 -4.6(12) . . . . ?
C56 N6 C57 C62 98.7(8) . . . . ?
C56 N6 C57 C58 -139.6(8) . . . . ?
C56 C53 C52 C51 178.5(7) . . . . ?
C48 C47 C45 C46 175.9(7) . . . . ?
C68 C67 C66 C65 -0.1(13) . . . . ?
C63 N5 C62 C57 92.3(9) . . . . ?
C63 N5 C62 C61 -146.4(8) . . . . ?
C63 C64 C69 C68 -179.1(8) . . . . ?
C63 C64 C65 C66 -179.7(9) . . . . ?
C37 C43 C33 N8 172.2(16) . . . . ?
C37 C43 C33 C34 59.1(9) . . . . ?
C37 C43 C33 N9 -170.3(9) . . . . ?
C53 C54 C55 C50 -1.5(15) . . . . ?
C33 C43 C37 C36 -57.1(10) . . . . ?
C33 N8 C31 O5 12(4) . . . . ?
C33 N8 C31 C26 -168(2) . . . . ?
C65 C64 C69 C68 -1.1(14) . . . . ?
C65 C64 C63 O11 -177.3(9) . . . . ?
C65 C64 C63 N5 0.6(13) . . . . ?
C39 N7 C43 C37 -135.0(8) . . . . ?
C39 N7 C43 C33 101.9(9) . . . . ?
C39 C40 C41 C42 178.3(6) . . . . ?
C34 C33 N9 C32 -78.3(19) . . . . ?
C34 C35 C36 C37 -54.8(10) . . . . ?
C36 C35 C34 C33 55.7(11) . . . . ?
C25 C32 N9 C33 178.3(13) . . . . ?
C25 C28 C29 C22 9(2) . . . . ?
C60 C59 C58 C57 58.8(10) . . . . ?
C32 C25 C28 C29 -176.6(13) . . . . ?
C58 C57 C62 N5 -176.6(6) . . . . ?
C58 C57 C62 C61 60.3(8) . . . . ?
C58 C59 C60 C61 -56.5(10) . . . . ?
C28 C25 C32 O4 -141.5(14) . . . . ?
C28 C25 C32 N9 37(2) . . . . ?
C29 C22 C23 C24 10.6(13) . . . . ?
C27 C26 C31 N8 15(4) . . . . ?
C27 C26 C31 O5 -165(2) . . . . ?
C26 C27 C30 C22 0(3) . . . . ?
C31 N8 C33 C43 161(3) . . . . ?
C31 N8 C33 C34 -83(3) . . . . ?
C30 C22 C23 C24 -16.2(16) . . . . ?
C30 C27 C26 C24 0(3) . . . . ?
C30 C27 C26 C31 -180(2) . . . . ?
N9 C33 C34 C35 170.7(9) . . . . ?

loop_
_twin_individual_id
_twin_individual_mass_fraction_refined
1 0.977(19)
2 0.023(19)

loop_
_smtbx_masks_void_nr
_smtbx_masks_void_average_x
_smtbx_masks_void_average_y
_smtbx_masks_void_average_z
_smtbx_masks_void_volume
_smtbx_masks_void_count_electrons
_smtbx_masks_void_content
1 0.059 0.359 0.154 213.9 59.3 '1 C3H7NO'
2 0.633 0.953 0.972 7.2 0.5 ?
